data_2230842
loop_
_publ_author_name
'Chen, Bang'

_publ_section_title
;
 <i>catena</i>-Poly[[diformatocopper(II)]-\m-1,4-bis(imidazol-1-yl)benzene]
;
_journal_coeditor_code RN2086
_journal_issue 7
_journal_name_full 'Acta Crystallographica Section E'
_journal_page_first m996
_journal_paper_doi 10.1107/S1600536811024019
_journal_volume 67
_journal_year 2011
_chemical_formula_iupac '[Cu (C H O2)2 (C12 H10 N4)]'
_chemical_formula_moiety 'C14 H12 Cu N4 O4'
_chemical_formula_sum 'C14 H12 Cu N4 O4'
_chemical_formula_weight 363.82
_chemical_name_systematic
;
<i>catena</i>-Poly[[diformatocopper(II)]-\m-1,4-bis(imidazol-1-yl)benzene]
;
_space_group_IT_number 14
_symmetry_cell_setting monoclinic
_symmetry_space_group_name_Hall '-P 2ybc'
_symmetry_space_group_name_H-M 'P 1 21/c 1'
_atom_sites_solution_hydrogens geom
_atom_sites_solution_primary direct
_atom_sites_solution_secondary difmap
_audit_creation_method SHELXL-97
_cell_angle_alpha 90.00
_cell_angle_beta 107.02(3)
_cell_angle_gamma 90.00
_cell_formula_units_Z 2
_cell_length_a 8.0971(16)
_cell_length_b 10.426(2)
_cell_length_c 8.5723(17)
_cell_measurement_reflns_used 2022
_cell_measurement_temperature 293(2)
_cell_measurement_theta_max 27.8605
_cell_measurement_theta_min 1.9533
_cell_volume 692.0(3)
_computing_cell_refinement 'CrystalClear (Rigaku/MSC, 2005)'
_computing_data_collection 'CrystalClear (Rigaku/MSC, 2005)'
_computing_data_reduction 'CrystalClear (Rigaku/MSC, 2005)'
_computing_molecular_graphics 'SHELXTL (Sheldrick, 2008)'
_computing_publication_material 'SHELXTL (Sheldrick, 2008)'
_computing_structure_refinement 'SHELXL97 (Sheldrick, 2008)'
_computing_structure_solution 'SHELXS97 (Sheldrick, 2008)'
_diffrn_ambient_temperature 293(2)
_diffrn_detector_area_resol_mean 9
_diffrn_measured_fraction_theta_full 0.985
_diffrn_measured_fraction_theta_max 0.985
_diffrn_measurement_device_type 'Rigaku Mercury CCD area-detector'
_diffrn_measurement_method \w
_diffrn_radiation_monochromator graphite
_diffrn_radiation_source 'fine-focus sealed tube'
_diffrn_radiation_type MoK\a
_diffrn_radiation_wavelength 0.71073
_diffrn_reflns_av_R_equivalents 0.0258
_diffrn_reflns_av_sigmaI/netI 0.0263
_diffrn_reflns_limit_h_max 9
_diffrn_reflns_limit_h_min -9
_diffrn_reflns_limit_k_max 12
_diffrn_reflns_limit_k_min -12
_diffrn_reflns_limit_l_max 10
_diffrn_reflns_limit_l_min -10
_diffrn_reflns_number 6003
_diffrn_reflns_theta_full 25.02
_diffrn_reflns_theta_max 25.02
_diffrn_reflns_theta_min 3.28
_diffrn_standards_decay_% 0
_diffrn_standards_interval_count 0
_diffrn_standards_interval_time 0
_exptl_absorpt_coefficient_mu 1.606
_exptl_absorpt_correction_T_max 0.725
_exptl_absorpt_correction_T_min 0.624
_exptl_absorpt_correction_type multi-scan
_exptl_absorpt_process_details '(ABSCOR; Higashi, 1995)'
_exptl_crystal_colour blue
_exptl_crystal_density_diffrn 1.746
_exptl_crystal_density_method 'not measured'
_exptl_crystal_description block
_exptl_crystal_F_000 370
_exptl_crystal_size_max 0.30
_exptl_crystal_size_mid 0.25
_exptl_crystal_size_min 0.20
_refine_diff_density_max 0.396
_refine_diff_density_min -0.391
_refine_ls_extinction_method none
_refine_ls_goodness_of_fit_ref 1.109
_refine_ls_hydrogen_treatment constr
_refine_ls_matrix_type full
_refine_ls_number_parameters 106
_refine_ls_number_reflns 1204
_refine_ls_number_restraints 0
_refine_ls_restrained_S_all 1.109
_refine_ls_R_factor_all 0.0269
_refine_ls_R_factor_gt 0.0246
_refine_ls_shift/su_max 0.000
_refine_ls_shift/su_mean 0.000
_refine_ls_structure_factor_coef Fsqd
_refine_ls_weighting_details 'calc w=1/[\s^2^(Fo^2^)+(0.0452P)^2^+0.4041P] where P=(Fo^2^+2Fc^2^)/3'
_refine_ls_weighting_scheme calc
_refine_ls_wR_factor_gt 0.0739
_refine_ls_wR_factor_ref 0.0750
_reflns_number_gt 1108
_reflns_number_total 1204
_reflns_threshold_expression I>2sigma(I)
_cod_data_source_file rn2086.cif
_cod_data_source_block I
_cod_original_cell_volume 692.0(2)
_cod_original_sg_symbol_H-M 'P 21/c'
_cod_database_code 2230842
_cod_database_fobs_code 2230842

loop_
_symmetry_equiv_pos_as_xyz
'x, y, z'
'-x, y+1/2, -z+1/2'
'-x, -y, -z'
'x, -y-1/2, z-1/2'

loop_
_atom_site_type_symbol
_atom_site_label
_atom_site_fract_x
_atom_site_fract_y
_atom_site_fract_z
_atom_site_U_iso_or_equiv
_atom_site_adp_type
_atom_site_calc_flag
_atom_site_refinement_flags
_atom_site_occupancy
_atom_site_symmetry_multiplicity
_atom_site_disorder_assembly
_atom_site_disorder_group
Cu Cu1 0.5000 0.5000 0.0000 0.01074(16) Uani d S 1 2 . .
O O2 0.3615(2) 0.73953(14) -0.05814(18) 0.0215(4) Uani d . 1 1 . .
O O1 0.55129(17) 0.64376(14) 0.15185(16) 0.0154(3) Uani d . 1 1 . .
N N2 0.1326(2) 0.44066(17) 0.24042(19) 0.0116(4) Uani d . 1 1 . .
N N1 0.3015(2) 0.45187(17) 0.0816(2) 0.0128(4) Uani d . 1 1 . .
C C7 0.4602(3) 0.73795(19) 0.0823(3) 0.0168(4) Uani d . 1 1 . .
H H7 0.4686 0.8130 0.1427 0.020 Uiso calc R 1 1 . .
C C4 0.0645(3) 0.4692(2) 0.3731(2) 0.0123(4) Uani d . 1 1 . .
C C3 0.0710(2) 0.35192(19) 0.1173(2) 0.0142(4) Uani d . 1 1 . .
H H3 -0.0238 0.2981 0.1032 0.017 Uiso calc R 1 1 . .
C C2 0.1769(3) 0.35939(19) 0.0218(2) 0.0146(4) Uani d . 1 1 . .
H H2 0.1673 0.3097 -0.0706 0.018 Uiso calc R 1 1 . .
C C6 -0.1121(3) 0.4657(2) 0.3490(2) 0.0142(4) Uani d . 1 1 . .
H H6 -0.1864 0.4419 0.2482 0.017 Uiso calc R 1 1 . .
C C1 0.2703(3) 0.49981(17) 0.2138(3) 0.0112(4) Uani d . 1 1 . .
H H1 0.3340 0.5647 0.2786 0.013 Uiso calc R 1 1 . .
C C5 0.1772(3) 0.50202(18) 0.5231(3) 0.0144(5) Uani d . 1 1 . .
H H5 0.2957 0.5025 0.5382 0.017 Uiso calc R 1 1 . .

loop_
_atom_site_aniso_label
_atom_site_aniso_U_11
_atom_site_aniso_U_22
_atom_site_aniso_U_33
_atom_site_aniso_U_12
_atom_site_aniso_U_13
_atom_site_aniso_U_23
Cu1 0.0110(2) 0.0136(2) 0.0095(2) 0.00028(12) 0.00592(16) -0.00072(12)
O2 0.0258(8) 0.0209(8) 0.0175(8) 0.0000(7) 0.0058(6) 0.0008(6)
O1 0.0144(7) 0.0196(8) 0.0142(7) 0.0003(6) 0.0073(6) -0.0034(6)
N2 0.0118(8) 0.0144(9) 0.0107(8) 0.0009(7) 0.0063(7) 0.0008(7)
N1 0.0144(8) 0.0131(8) 0.0123(8) 0.0014(7) 0.0062(7) 0.0000(7)
C7 0.0202(10) 0.0138(10) 0.0205(11) -0.0035(8) 0.0124(9) -0.0034(9)
C4 0.0158(10) 0.0131(9) 0.0104(9) 0.0010(8) 0.0077(8) 0.0029(8)
C3 0.0139(9) 0.0150(10) 0.0140(9) -0.0027(8) 0.0045(8) -0.0008(8)
C2 0.0181(10) 0.0150(10) 0.0117(9) -0.0005(8) 0.0059(8) -0.0030(8)
C6 0.0128(10) 0.0216(10) 0.0080(9) -0.0016(8) 0.0028(8) -0.0006(8)
C1 0.0115(11) 0.0137(10) 0.0098(10) 0.0003(7) 0.0050(9) 0.0012(7)
C5 0.0101(10) 0.0201(12) 0.0143(11) -0.0004(7) 0.0055(9) 0.0014(7)

loop_
_atom_type_symbol
_atom_type_description
_atom_type_scat_dispersion_real
_atom_type_scat_dispersion_imag
_atom_type_scat_source
C C 0.0033 0.0016 'International Tables Vol C Tables 4.2.6.8 and 6.1.1.4'
H H 0.0000 0.0000 'International Tables Vol C Tables 4.2.6.8 and 6.1.1.4'
N N 0.0061 0.0033 'International Tables Vol C Tables 4.2.6.8 and 6.1.1.4'
O O 0.0106 0.0060 'International Tables Vol C Tables 4.2.6.8 and 6.1.1.4'
Cu Cu 0.3201 1.2651 'International Tables Vol C Tables 4.2.6.8 and 6.1.1.4'

loop_
_geom_angle_atom_site_label_1
_geom_angle_atom_site_label_2
_geom_angle_atom_site_label_3
_geom_angle_site_symmetry_1
_geom_angle_site_symmetry_3
_geom_angle
_geom_angle_publ_flag
O1 Cu1 O1 3_665 . 180.00(8) ?
O1 Cu1 N1 3_665 3_665 89.73(7) ?
O1 Cu1 N1 . 3_665 90.27(7) ?
O1 Cu1 N1 3_665 . 90.27(7) ?
O1 Cu1 N1 . . 89.73(7) ?
N1 Cu1 N1 3_665 . 180.0 ?
C7 O1 Cu1 . . 107.51(12) ?
C1 N2 C3 . . 107.92(16) ?
C1 N2 C4 . . 124.60(17) ?
C3 N2 C4 . . 127.48(17) ?
C1 N1 C2 . . 106.15(17) ?
C1 N1 Cu1 . . 125.33(14) ?
C2 N1 Cu1 . . 128.41(13) ?
O2 C7 O1 . . 126.19(19) ?
O2 C7 H7 . . 116.9 ?
O1 C7 H7 . . 116.9 ?
C5 C4 C6 . . 121.1(2) ?
C5 C4 N2 . . 119.09(19) ?
C6 C4 N2 . . 119.75(19) ?
C2 C3 N2 . . 105.86(17) ?
C2 C3 H3 . . 127.1 ?
N2 C3 H3 . . 127.1 ?
C3 C2 N1 . . 109.86(17) ?
C3 C2 H2 . . 125.1 ?
N1 C2 H2 . . 125.1 ?
C4 C6 C5 . 3_566 119.3(2) ?
C4 C6 H6 . . 120.4 ?
C5 C6 H6 3_566 . 120.4 ?
N1 C1 N2 . . 110.19(18) ?
N1 C1 H1 . . 124.9 ?
N2 C1 H1 . . 124.9 ?
C4 C5 C6 . 3_566 119.6(2) ?
C4 C5 H5 . . 120.2 ?
C6 C5 H5 3_566 . 120.2 ?

loop_
_geom_bond_atom_site_label_1
_geom_bond_atom_site_label_2
_geom_bond_site_symmetry_2
_geom_bond_distance
_geom_bond_publ_flag
Cu1 O1 3_665 1.9485(14) ?
Cu1 O1 . 1.9485(14) ?
Cu1 N1 3_665 1.9953(17) ?
Cu1 N1 . 1.9953(17) ?
O2 C7 . 1.235(3) ?
O1 C7 . 1.267(3) ?
N2 C1 . 1.351(3) ?
N2 C3 . 1.382(3) ?
N2 C4 . 1.433(3) ?
N1 C1 . 1.329(3) ?
N1 C2 . 1.381(3) ?
C7 H7 . 0.9300 ?
C4 C5 . 1.384(3) ?
C4 C6 . 1.384(3) ?
C3 C2 . 1.350(3) ?
C3 H3 . 0.9300 ?
C2 H2 . 0.9300 ?
C6 C5 3_566 1.390(3) ?
C6 H6 . 0.9300 ?
C1 H1 . 0.9300 ?
C5 C6 3_566 1.390(3) ?
C5 H5 . 0.9300 ?

loop_
_geom_torsion_atom_site_label_1
_geom_torsion_atom_site_label_2
_geom_torsion_atom_site_label_3
_geom_torsion_atom_site_label_4
_geom_torsion_site_symmetry_1
_geom_torsion_site_symmetry_2
_geom_torsion_site_symmetry_3
_geom_torsion_site_symmetry_4
_geom_torsion
_geom_torsion_publ_flag
O1 Cu1 O1 C7 3_665 . . . -151.1(3) ?
N1 Cu1 O1 C7 3_665 . . . 93.37(13) ?
N1 Cu1 O1 C7 . . . . -86.63(13) ?
O1 Cu1 N1 C1 3_665 . . . 168.60(17) ?
O1 Cu1 N1 C1 . . . . -11.40(17) ?
N1 Cu1 N1 C1 3_665 . . . -1E1(10) ?
O1 Cu1 N1 C2 3_665 . . . -7.16(17) ?
O1 Cu1 N1 C2 . . . . 172.84(17) ?
N1 Cu1 N1 C2 3_665 . . . 18E1(10) ?
Cu1 O1 C7 O2 . . . . -2.2(3) ?
C1 N2 C4 C5 . . . . -35.7(3) ?
C3 N2 C4 C5 . . . . 145.4(2) ?
C1 N2 C4 C6 . . . . 143.3(2) ?
C3 N2 C4 C6 . . . . -35.6(3) ?
C1 N2 C3 C2 . . . . 1.1(2) ?
C4 N2 C3 C2 . . . . -179.90(19) ?
N2 C3 C2 N1 . . . . -0.7(2) ?
C1 N1 C2 C3 . . . . 0.1(2) ?
Cu1 N1 C2 C3 . . . . 176.50(14) ?
C5 C4 C6 C5 . . . 3_566 1.2(3) ?
N2 C4 C6 C5 . . . 3_566 -177.73(18) ?
C2 N1 C1 N2 . . . . 0.6(2) ?
Cu1 N1 C1 N2 . . . . -175.95(12) ?
C3 N2 C1 N1 . . . . -1.1(2) ?
C4 N2 C1 N1 . . . . 179.88(17) ?
C6 C4 C5 C6 . . . 3_566 -1.2(3) ?
N2 C4 C5 C6 . . . 3_566 177.73(18) ?
